data_7701980
loop_
_publ_author_name
'Kobylarczyk, Jedrzej'
'Liberka, Michal'
'Konieczny, Piotr'
'Baran, Stanis\/law'
'Kubicki, Maciej'
'Korzeniak, Tomasz'
'Podgajny, Robert'

_publ_section_title
;
 Bulky ligands shape the separation between the large spin carriers to
 condition field-induced slow magnetic relaxation.
;
_journal_issue 2
_journal_name_full 'Dalton transactions (Cambridge, England : 2003)'
_journal_page_first 300
_journal_page_last 311
_journal_paper_doi 10.1039/c9dt03903a
_journal_volume 49
_journal_year 2020
_chemical_formula_moiety 'C200 H216 Mn9 N64 O8 W6, 13(C O), C6 H14 O'
_chemical_formula_sum 'C219 H230 Mn9 N64 O22 W6'
_chemical_formula_weight 5708.22
_space_group_crystal_system triclinic
_space_group_IT_number 2
_space_group_name_Hall '-P 1'
_space_group_name_H-M_alt 'P -1'
_atom_sites_solution_hydrogens geom
_atom_sites_solution_primary dual
_audit_creation_date 2019-03-27
_audit_creation_method
;
Olex2 1.2
(compiled 2018.05.29 svn.r3508 for OlexSys, GUI svn.r5506)
;
_audit_update_record
;
2019-06-17 deposited with the CCDC.	2019-11-18 downloaded from the CCDC.
;
_cell_angle_alpha 93.7930(10)
_cell_angle_beta 98.1180(10)
_cell_angle_gamma 96.5350(10)
_cell_formula_units_Z 1
_cell_length_a 20.2710(13)
_cell_length_b 20.3406(13)
_cell_length_c 20.3665(13)
_cell_measurement_reflns_used 9934
_cell_measurement_temperature 100(2)
_cell_measurement_theta_max 25.26
_cell_measurement_theta_min 2.66
_cell_volume 8230.5(9)
_computing_molecular_graphics 'Olex2 (Dolomanov et al., 2009)'
_computing_publication_material 'Olex2 (Dolomanov et al., 2009)'
_computing_structure_refinement 'ShelXL (Sheldrick, 2015)'
_computing_structure_solution 'ShelXT (Sheldrick, 2015)'
_diffrn_ambient_temperature 100.0
_diffrn_measured_fraction_theta_full 0.999
_diffrn_measured_fraction_theta_max 0.999
_diffrn_measurement_device_type 'Bruker APEX-II CCD'
_diffrn_measurement_method '\f and \w scans'
_diffrn_radiation_type MoK\a
_diffrn_radiation_wavelength 0.71073
_diffrn_reflns_av_R_equivalents 0.0694
_diffrn_reflns_av_unetI/netI 0.0646
_diffrn_reflns_Laue_measured_fraction_full 0.999
_diffrn_reflns_Laue_measured_fraction_max 0.999
_diffrn_reflns_limit_h_max 24
_diffrn_reflns_limit_h_min -24
_diffrn_reflns_limit_k_max 24
_diffrn_reflns_limit_k_min -24
_diffrn_reflns_limit_l_max 24
_diffrn_reflns_limit_l_min -24
_diffrn_reflns_number 97439
_diffrn_reflns_point_group_measured_fraction_full 0.999
_diffrn_reflns_point_group_measured_fraction_max 0.999
_diffrn_reflns_theta_full 25.027
_diffrn_reflns_theta_max 25.027
_diffrn_reflns_theta_min 2.295
_diffrn_standards_number 0
_exptl_absorpt_coefficient_mu 2.471
_exptl_absorpt_correction_T_max 0.7452
_exptl_absorpt_correction_T_min 0.5528
_exptl_absorpt_correction_type multi-scan
_exptl_absorpt_process_details
'SADABS-2016/2 (Bruker,2016/2) was used for absorption correction. wR2(int) was 0.0832 before and 0.0541 after correction. The Ratio of minimum to maximum transmission is 0.7418. The \l/2 correction factor is Not present.'
_exptl_crystal_colour 'dark brown'
_exptl_crystal_colour_modifier dark
_exptl_crystal_colour_primary brown
_exptl_crystal_density_diffrn 1.152
_exptl_crystal_description block
_exptl_crystal_F_000 2837
_exptl_crystal_preparation 'Magnetic properties'
_exptl_crystal_size_max 0.25
_exptl_crystal_size_mid 0.21
_exptl_crystal_size_min 0.09
_refine_diff_density_max 2.249
_refine_diff_density_min -1.148
_refine_diff_density_rms 0.147
_refine_ls_extinction_method none
_refine_ls_goodness_of_fit_ref 1.019
_refine_ls_hydrogen_treatment constr
_refine_ls_matrix_type full
_refine_ls_number_parameters 1654
_refine_ls_number_reflns 29042
_refine_ls_number_restraints 148
_refine_ls_restrained_S_all 1.021
_refine_ls_R_factor_all 0.0844
_refine_ls_R_factor_gt 0.0501
_refine_ls_shift/su_max 0.002
_refine_ls_shift/su_mean 0.000
_refine_ls_structure_factor_coef Fsqd
_refine_ls_weighting_details 'w=1/[\s^2^(Fo^2^)+(0.0684P)^2^+38.9965P] where P=(Fo^2^+2Fc^2^)/3'
_refine_ls_weighting_scheme calc
_refine_ls_wR_factor_gt 0.1242
_refine_ls_wR_factor_ref 0.1433
_reflns_Friedel_coverage 0.000
_reflns_number_gt 20733
_reflns_number_total 29042
_reflns_threshold_expression 'I > 2\s(I)'
_cod_data_source_file c9dt03903a2.cif
_cod_data_source_block 1
_cod_depositor_comments 'Adding full bibliography for 7701980--7701982.cif.'
_cod_database_code 7701980
_shelx_shelxl_version_number 2018/3
_shelx_space_group_comment
;
The symmetry employed for this shelxl refinement is uniquely defined
by the following loop, which should always be used as a source of
symmetry information in preference to the above space-group names.
They are only intended as comments.
;
_shelx_estimated_absorpt_t_max 0.808
_shelx_estimated_absorpt_t_min 0.577
_olex2_refinement_description
;
1. Fixed Uiso
 At 1.2 times of:
  All C(H) groups
 At 1.5 times of:
  All C(H,H,H) groups
2. Restrained distances
 C1S-O1S
 1.4 with sigma of 0.02
 C12S-C14S
 1.48 with sigma of 0.01
 C12S-C13S
 1.48 with sigma of 0.01
 C12S-O12S
 1.4 with sigma of 0.01
 O12S-C15S
 1.48 with sigma of 0.01
 C15S-C16S
 1.48 with sigma of 0.01
 C15S-O12S
 1.4 with sigma of 0.01
 C7S-O7S
 1.4 with sigma of 0.02
 O8S-C8S
 1.4 with sigma of 0.02
 C5S-O5S
 1.4 with sigma of 0.02
 O11S-H41A
 2.5 with sigma of 0.02
 C105_$1-C103_$1
 1.5 with sigma of 0.02
 C15S-C17S
 1.48 with sigma of 0.02
 C17S-C15S
 1.48 with sigma of 0.01
 C4S-O4S
 1.4 with sigma of 0.02
 H1MC-H10E_$1
 -2 with sigma of 0.02
3. Uiso/Uaniso restraints and constraints
C44B \\sim C43B: within 1.7A with sigma of 0.04 and sigma for terminal atoms of
0.08
C43B \\sim C46B: within 1.7A with sigma of 0.04 and sigma for terminal atoms of
0.08
C43B \\sim C45B: within 1.7A with sigma of 0.04 and sigma for terminal atoms of
0.08
C12S \\sim C14S: within 1.7A with sigma of 0.04 and sigma for terminal atoms of
0.08
C14S \\sim C12S: within 1.7A with sigma of 0.01 and sigma for terminal atoms of
0.02
C52 \\sim C55B: within 1.7A with sigma of 0.02 and sigma for terminal atoms of
0.04
C55B \\sim C53B \\sim C54B \\sim C52: within 1.7A with sigma of 0.01 and sigma
for terminal atoms of 0.02
C105 \\sim C106 \\sim C103 \\sim C104: within 1.7A with sigma of 0.01 and sigma
for terminal atoms of 0.02
C45A \\sim C43A: within 1.7A with sigma of 0.01 and sigma for terminal atoms of
0.02
C17S \\sim C15S: within 1.7A with sigma of 0.01 and sigma for terminal atoms of
0.02
C1MA \\sim O1MA: within 1.7A with sigma of 0.02 and sigma for terminal atoms of
0.04
Uanis(C41B) \\sim Ueq: with sigma of 0.01 and sigma for terminal atoms of 0.2
Uanis(C55B) \\sim Ueq: with sigma of 0.01 and sigma for terminal atoms of 0.2
Uanis(C43B) \\sim Ueq: with sigma of 0.01 and sigma for terminal atoms of 0.2
Uanis(C14S) \\sim Ueq: with sigma of 0.01 and sigma for terminal atoms of 0.2
Uanis(C12S) \\sim Ueq: with sigma of 0.02 and sigma for terminal atoms of 0.2
Uanis(C103) \\sim Ueq: with sigma of 0.02 and sigma for terminal atoms of 0.2
Uanis(N40A) \\sim Ueq: with sigma of 0.02 and sigma for terminal atoms of 0.2
Uanis(C40B) \\sim Ueq: with sigma of 0.01 and sigma for terminal atoms of 0.2
Uanis(C1MA) \\sim Ueq: with sigma of 0.001 and sigma for terminal atoms of 0.2
4. Others
 Fixed Sof: N40B(0.5) N40A(0.5) O12S(0.5) C40B(0.5) H40B(0.5) C43A(0.5)
 C57B(0.5) H57B(0.5) C40A(0.5) H40A(0.5) C47A(0.5) H47A(0.5) C57A(0.5)
 H57A(0.5) C49B(0.5) C11S(0.5) C47B(0.5) H47B(0.5) C55A(0.6) H55A(0.6)
 H55B(0.6) H55C(0.6) C49A(0.5) C48B(0.5) C50A(0.5) H50A(0.5) C42A(0.5)
 C56B(0.5) H56B(0.5) C48A(0.5) C50B(0.5) H50B(0.5) C54A(0.6) H54A(0.6)
 H54B(0.6) H54C(0.6) C41A(0.5) H41A(0.5) C44A(0.5) H44A(0.5) H44B(0.5)
 H44C(0.5) C46A(0.5) H46A(0.5) H46B(0.5) H46C(0.5) C53A(0.6) H53A(0.6)
 H53B(0.6) H53C(0.6) C42B(0.5) C41B(0.5) H41B(0.5) C45A(0.5) H45A(0.5)
 H45B(0.5) H45C(0.5) C43B(0.5) C46B(0.5) H46D(0.5) H46E(0.5) H46F(0.5)
 C44B(0.5) H44D(0.5) H44E(0.5) H44F(0.5) C45B(0.5) H45D(0.5) H45E(0.5)
 H45F(0.5) C56A(0.5) H56A(0.5) O1MB(0.5) C1MB(0.5) H1MA(0.5) H1MB(0.5)
 H1MC(0.5) O1MA(0.5) O11S(0.5) C12S(0.5) H12S(0.5) C13S(0.5) H13A(0.5)
 H13B(0.5) H13C(0.5) C14S(0.5) H14A(0.5) H14B(0.5) H14C(0.5) C16S(0.5)
 H16A(0.5) H16B(0.5) H16C(0.5) C17S(0.5) H17A(0.5) H17B(0.5) H17C(0.5)
 C15S(0.5) H15S(0.5) C54B(0.4) H54D(0.4) H54E(0.4) H54F(0.4) C53B(0.4)
 H53D(0.4) H53E(0.4) H53F(0.4) C55B(0.4) H55D(0.4) H55E(0.4) H55F(0.4) O7S(0.5)
 O8S(0.5) C7S(0.5) C8S(0.5) O3S(0.25) C3S(0.25) O2S(0.25) C2S(0.25) O1S(0.25)
 C1S(0.25) O4S(0.25) C4S(0.25) C1MA(0.5) H1MD(0.5) H1ME(0.5) H1MF(0.5)
5.a Ternary CH refined with riding coordinates:
 C12S(H12S), C15S(H15S)
5.b Me refined with riding coordinates:
 C17S(H17A,H17B,H17C)
5.c Aromatic/amide H refined with riding coordinates:
 C117(H117), C100(H100), C80(H80), C77(H77), C110(H110), C60(H60), C67(H67),
 C97(H97), C87(H87), C116(H116), C76(H76), C61(H61), C70(H70), C90(H90),
 C96(H96), C81(H81), C107(H107), C101(H101), C40B(H40B), C57B(H57B), C40A(H40A),
  C47A(H47A), C57A(H57A), C47B(H47B), C50A(H50A), C56B(H56B), C50B(H50B),
 C41A(H41A), C41B(H41B), C56A(H56A)
5.d Idealised Me refined as rotating group:
 C3M(H3MA,H3MB,H3MC), C4M(H4MA,H4MB,H4MC), C65(H65A,H65B,H65C), C86(H86A,H86B,
 H86C), C66(H66A,H66B,H66C), C85(H85A,H85B,H85C), C2M(H2MA,H2MB,H2MC),
 C113(H11A,H11B,H11C), C64(H64A,H64B,H64C), C114(H11D,H11E,H11F), C73(H73A,H73B,
 H73C), C115(H11G,H11H,H11I), C94(H94A,H94B,H94C), C106(H10A,H10B,H10C),
 C84(H84A,H84B,H84C), C74(H74A,H74B,H74C), C75(H75A,H75B,H75C), C93(H93A,H93B,
 H93C), C105(H10D,H10E,H10F), C55A(H55A,H55B,H55C), C95(H95A,H95B,H95C),
 C54A(H54A,H54B,H54C), C104(H10G,H10H,H10I), C44A(H44A,H44B,H44C), C46A(H46A,
 H46B,H46C), C53A(H53A,H53B,H53C), C45A(H45A,H45B,H45C), C46B(H46D,H46E,H46F),
 C44B(H44D,H44E,H44F), C45B(H45D,H45E,H45F), C1MB(H1MA,H1MB,H1MC), C13S(H13A,
 H13B,H13C), C14S(H14A,H14B,H14C), C16S(H16A,H16B,H16C), C54B(H54D,H54E,H54F),
 C53B(H53D,H53E,H53F), C55B(H55D,H55E,H55F), C1MA(H1MD,H1ME,H1MF)
;
_olex2_submission_special_instructions 'No special instructions were received'

loop_
_space_group_symop_operation_xyz
'x, y, z'
'-x, -y, -z'

loop_
_atom_site_label
_atom_site_type_symbol
_atom_site_fract_x
_atom_site_fract_y
_atom_site_fract_z
_atom_site_U_iso_or_equiv
_atom_site_adp_type
_atom_site_occupancy
_atom_site_site_symmetry_order
_atom_site_calc_flag
_atom_site_refinement_flags_posn
_atom_site_refinement_flags_adp
_atom_site_refinement_flags_occupancy
_atom_site_disorder_assembly
_atom_site_disorder_group
W2 W 0.37613(2) 0.54765(2) 0.25457(2) 0.02277(8) Uani 1 1 d . . . . .
W1 W 0.46909(2) 0.74219(2) 0.61748(2) 0.02478(8) Uani 1 1 d . . . . .
W3 W 0.25292(2) 0.38108(2) 0.53293(2) 0.02394(8) Uani 1 1 d . . . . .
Mn1 Mn 0.500000 0.500000 0.500000 0.0169(3) Uani 1 2 d S T P . .
Mn3 Mn 0.54821(6) 0.76222(5) 0.37208(5) 0.0259(2) Uani 1 1 d . . . . .
Mn5 Mn 0.37724(6) 0.53683(6) 0.75344(5) 0.0264(3) Uani 1 1 d . . . . .
Mn2 Mn 0.72039(6) 0.70273(6) 0.71347(5) 0.0280(3) Uani 1 1 d . . . . .
Mn4 Mn 0.24288(6) 0.63339(6) 0.45225(6) 0.0264(2) Uani 1 1 d . . . . .
N31 N 0.3986(3) 0.4594(3) 0.5129(3) 0.0224(13) Uani 1 1 d . . . . .
N11 N 0.4889(3) 0.6013(3) 0.5380(3) 0.0235(13) Uani 1 1 d . . . . .
N21 N 0.4562(3) 0.5142(3) 0.3982(3) 0.0223(13) Uani 1 1 d . . . . .
O4M O 0.2850(3) 0.5884(3) 0.7412(3) 0.0406(14) Uani 1 1 d . . . . .
O3M O 0.2529(3) 0.7276(3) 0.4012(3) 0.0436(15) Uani 1 1 d . . . . .
O2M O 0.5970(3) 0.7543(3) 0.2810(3) 0.0474(16) Uani 1 1 d . . . . .
N14 N 0.3299(3) 0.6795(3) 0.5200(3) 0.0314(15) Uani 1 1 d . . . . .
N61 N 0.4875(3) 0.8339(3) 0.3195(3) 0.0299(15) Uani 1 1 d . . . . .
C31 C 0.3483(4) 0.4317(3) 0.5169(3) 0.0226(15) Uani 1 1 d . . . . .
N24 N 0.2906(3) 0.5921(3) 0.3728(3) 0.0321(15) Uani 1 1 d . . . . .
C21 C 0.4272(4) 0.5229(3) 0.3487(3) 0.0228(15) Uani 1 1 d . . . . .
N22 N 0.3339(4) 0.3863(4) 0.2577(3) 0.0417(18) Uani 1 1 d . . . . .
N60 N 0.6014(3) 0.8633(3) 0.4048(3) 0.0315(15) Uani 1 1 d . . . . .
N23 N 0.4783(3) 0.6782(3) 0.3256(3) 0.0313(15) Uani 1 1 d . . . . .
N15 N 0.4205(3) 0.6175(3) 0.7020(3) 0.0312(15) Uani 1 1 d . . . . .
N13 N 0.5035(3) 0.7687(3) 0.4666(3) 0.0318(15) Uani 1 1 d . . . . .
N34 N 0.2349(3) 0.5354(3) 0.4986(3) 0.0317(15) Uani 1 1 d . . . . .
C11 C 0.4850(4) 0.6504(4) 0.5666(3) 0.0239(16) Uani 1 1 d . . . . .
N35 N 0.3248(3) 0.4700(3) 0.6704(3) 0.0334(15) Uani 1 1 d . . . . .
N33 N 0.3716(3) 0.2886(3) 0.5818(3) 0.0336(15) Uani 1 1 d . . . . .
N81 N 0.1740(3) 0.6809(3) 0.5117(3) 0.0335(15) Uani 1 1 d . . . . .
N80 N 0.1397(3) 0.6017(3) 0.4001(3) 0.0312(15) Uani 1 1 d . . . . .
C33 C 0.3301(4) 0.3202(4) 0.5648(4) 0.0264(16) Uani 1 1 d . . . . .
N25 N 0.5277(4) 0.5104(3) 0.2359(3) 0.0330(15) Uani 1 1 d . . . . .
N100 N 0.3260(3) 0.4807(3) 0.8269(3) 0.0326(15) Uani 1 1 d . . . . .
C34 C 0.2383(3) 0.4827(4) 0.5107(3) 0.0236(15) Uani 1 1 d . . . . .
C25 C 0.4747(4) 0.5237(4) 0.2396(3) 0.0245(16) Uani 1 1 d . . . . .
C24 C 0.3201(4) 0.5769(4) 0.3307(4) 0.0260(16) Uani 1 1 d . . . . .
N32 N 0.2535(4) 0.3548(4) 0.3711(4) 0.0435(18) Uani 1 1 d . . . . .
N101 N 0.4141(3) 0.5902(3) 0.8523(3) 0.0317(15) Uani 1 1 d . . . . .
C22 C 0.3515(4) 0.4413(4) 0.2550(4) 0.0325(18) Uani 1 1 d . . . . .
C35 C 0.2977(4) 0.4395(3) 0.6232(4) 0.0243(16) Uani 1 1 d . . . . .
C23 C 0.4432(4) 0.6336(4) 0.3002(3) 0.0238(16) Uani 1 1 d . . . . .
C32 C 0.2521(4) 0.3677(4) 0.4275(4) 0.0309(18) Uani 1 1 d . . . . .
C18 C 0.4991(4) 0.8474(4) 0.6180(4) 0.0326(18) Uani 1 1 d . . . . .
C14 C 0.3778(4) 0.7037(4) 0.5525(4) 0.0288(17) Uani 1 1 d . . . . .
C13 C 0.4914(4) 0.7628(3) 0.5192(4) 0.0265(16) Uani 1 1 d . . . . .
N18 N 0.5146(4) 0.9030(4) 0.6177(4) 0.0468(19) Uani 1 1 d . . . . .
N41 N 0.8176(3) 0.6970(4) 0.7779(3) 0.0388(17) Uani 1 1 d . . . . .
N12 N 0.6308(4) 0.7321(4) 0.6571(4) 0.054(2) Uani 1 1 d . . . . .
C12 C 0.5757(5) 0.7372(4) 0.6394(4) 0.038(2) Uani 1 1 d . . . . .
N36 N 0.0914(4) 0.3875(4) 0.4890(4) 0.050(2) Uani 1 1 d . . . . .
C26 C 0.3743(4) 0.5221(4) 0.1510(4) 0.0327(18) Uani 1 1 d . . . . .
C15 C 0.4372(4) 0.6612(4) 0.6739(4) 0.0282(17) Uani 1 1 d . . . . .
C117 C 0.4618(4) 0.6416(4) 0.8627(4) 0.037(2) Uani 1 1 d . . . . .
H117 H 0.475099 0.661675 0.824999 0.045 Uiso 1 1 calc R . . . .
N28 N 0.3289(4) 0.6825(4) 0.1894(4) 0.048(2) Uani 1 1 d . . . . .
C100 C 0.2785(5) 0.4289(4) 0.8107(4) 0.040(2) Uani 1 1 d . . . . .
H100 H 0.267323 0.412460 0.765216 0.048 Uiso 1 1 calc R . . . .
C28 C 0.3458(4) 0.6364(4) 0.2114(4) 0.0344(19) Uani 1 1 d . . . . .
C80 C 0.1260(4) 0.5585(4) 0.3462(4) 0.038(2) Uani 1 1 d . . . . .
H80 H 0.161116 0.550925 0.321320 0.045 Uiso 1 1 calc R . . . .
N16 N 0.3397(5) 0.8021(4) 0.6712(4) 0.055(2) Uani 1 1 d . . . . .
C27 C 0.2697(4) 0.5243(4) 0.2139(4) 0.039(2) Uani 1 1 d . . . . .
C16 C 0.3854(5) 0.7829(4) 0.6531(4) 0.041(2) Uani 1 1 d . . . . .
C36 C 0.1474(4) 0.3851(4) 0.5043(4) 0.0362(19) Uani 1 1 d . . . . .
C88 C 0.0891(4) 0.6147(4) 0.4339(4) 0.0296(17) Uani 1 1 d . . . . .
C77 C 0.4350(4) 0.8158(4) 0.2727(4) 0.038(2) Uani 1 1 d . . . . .
H77 H 0.420467 0.769745 0.262345 0.046 Uiso 1 1 calc R . . . .
C110 C 0.4243(4) 0.5856(4) 0.9698(4) 0.0355(19) Uani 1 1 d . . . . .
H110 H 0.409194 0.565590 1.006684 0.043 Uiso 1 1 calc R . . . .
N26 N 0.3732(5) 0.5067(4) 0.0949(4) 0.060(2) Uani 1 1 d . . . . .
C17 C 0.4992(6) 0.7751(4) 0.7214(5) 0.055(3) Uani 1 1 d . . . . .
C68 C 0.5668(4) 0.9150(4) 0.3899(4) 0.0307(18) Uani 1 1 d . . . . .
C109 C 0.3953(4) 0.5617(4) 0.9062(4) 0.0291(17) Uani 1 1 d . . . . .
C89 C 0.1084(4) 0.6648(4) 0.4925(4) 0.0341(19) Uani 1 1 d . . . . .
C69 C 0.5077(4) 0.8984(4) 0.3364(4) 0.0323(18) Uani 1 1 d . . . . .
N27 N 0.2137(4) 0.5128(4) 0.1947(4) 0.049(2) Uani 1 1 d . . . . .
C108 C 0.3402(4) 0.5049(4) 0.8911(4) 0.0336(19) Uani 1 1 d . . . . .
C60 C 0.6536(4) 0.8748(4) 0.4518(4) 0.039(2) Uani 1 1 d . . . . .
H60 H 0.678248 0.838873 0.462364 0.047 Uiso 1 1 calc R . . . .
C67 C 0.5848(4) 0.9764(4) 0.4235(4) 0.0348(19) Uani 1 1 d . . . . .
H67 H 0.559598 1.011642 0.412043 0.042 Uiso 1 1 calc R . . . .
C97 C 0.1937(4) 0.7250(4) 0.5636(4) 0.042(2) Uani 1 1 d . . . . .
H97 H 0.240556 0.735661 0.578245 0.050 Uiso 1 1 calc R . . . .
C62 C 0.6396(4) 0.9879(4) 0.4741(4) 0.0334(18) Uani 1 1 d . . . . .
C87 C 0.0247(4) 0.5820(4) 0.4146(4) 0.038(2) Uani 1 1 d . . . . .
H87 H -0.010463 0.592159 0.438409 0.046 Uiso 1 1 calc R . . . .
C37 C 0.2131(4) 0.2783(4) 0.4999(5) 0.050(2) Uani 1 1 d . . . . .
C116 C 0.4932(4) 0.6677(4) 0.9251(4) 0.037(2) Uani 1 1 d . . . . .
H116 H 0.526777 0.704994 0.929736 0.045 Uiso 1 1 calc R . . . .
C38 C 0.2122(4) 0.3402(4) 0.6154(5) 0.041(2) Uani 1 1 d . . . . .
C111 C 0.4755(5) 0.6390(4) 0.9808(4) 0.040(2) Uani 1 1 d . . . . .
N38 N 0.1921(4) 0.3184(4) 0.6604(5) 0.062(2) Uani 1 1 d . . . . .
C76 C 0.4004(5) 0.8607(4) 0.2383(4) 0.046(2) Uani 1 1 d . . . . .
H76 H 0.363562 0.845504 0.204427 0.055 Uiso 1 1 calc R . . . .
C3M C 0.3082(5) 0.7502(4) 0.3685(5) 0.045(2) Uani 1 1 d . . . . .
H3MA H 0.303773 0.725553 0.324805 0.068 Uiso 1 1 calc GR . . . .
H3MB H 0.350332 0.742827 0.395500 0.068 Uiso 1 1 calc GR . . . .
H3MC H 0.308472 0.797697 0.362898 0.068 Uiso 1 1 calc GR . . . .
N40B N 0.7882(10) 0.8006(10) 0.7053(8) 0.033(4) Uani 0.5 1 d . . . A 2
N40A N 0.7193(8) 0.7665(8) 0.8110(9) 0.027(4) Uani 0.5 1 d . U . A 1
C4M C 0.2621(5) 0.6230(5) 0.6845(5) 0.047(2) Uani 1 1 d . . . . .
H4MA H 0.265593 0.596473 0.643492 0.070 Uiso 1 1 calc GR . . . .
H4MB H 0.289882 0.665996 0.686355 0.070 Uiso 1 1 calc GR . . . .
H4MC H 0.215163 0.630180 0.685114 0.070 Uiso 1 1 calc GR . . . .
C65 C 0.6726(5) 1.1096(4) 0.4674(5) 0.049(2) Uani 1 1 d . . . . .
H65A H 0.710005 1.098323 0.444873 0.074 Uiso 1 1 calc GR . . . .
H65B H 0.685389 1.152623 0.493277 0.074 Uiso 1 1 calc GR . . . .
H65C H 0.633205 1.112088 0.434106 0.074 Uiso 1 1 calc GR . . . .
C82 C 0.0114(4) 0.5350(4) 0.3609(4) 0.043(2) Uani 1 1 d . . . . .
C61 C 0.6745(4) 0.9343(4) 0.4861(5) 0.042(2) Uani 1 1 d . . . . .
H61 H 0.713583 0.939441 0.518695 0.051 Uiso 1 1 calc R . . . .
C70 C 0.4754(5) 0.9461(4) 0.3041(4) 0.043(2) Uani 1 1 d . . . . .
H70 H 0.490840 0.991780 0.316144 0.051 Uiso 1 1 calc R . . . .
C63 C 0.6558(5) 1.0560(4) 0.5140(5) 0.046(2) Uani 1 1 d . . . . .
N37 N 0.1955(4) 0.2255(4) 0.4814(6) 0.085(4) Uani 1 1 d . . . . .
C90 C 0.0612(4) 0.6933(5) 0.5251(5) 0.047(2) Uani 1 1 d . . . . .
H90 H 0.014572 0.680836 0.510359 0.056 Uiso 1 1 calc R . . . .
C96 C 0.1503(5) 0.7566(5) 0.5977(5) 0.049(2) Uani 1 1 d . . . . .
H96 H 0.167408 0.789221 0.633372 0.059 Uiso 1 1 calc R . . . .
C81 C 0.0634(4) 0.5248(5) 0.3254(4) 0.043(2) Uani 1 1 d . . . . .
H81 H 0.055627 0.494502 0.286697 0.052 Uiso 1 1 calc R . . . .
C86 C -0.0737(5) 0.4593(5) 0.4042(5) 0.059(3) Uani 1 1 d . . . . .
H86A H -0.038288 0.431537 0.417003 0.089 Uiso 1 1 calc GR . . . .
H86B H -0.117098 0.431239 0.393669 0.089 Uiso 1 1 calc GR . . . .
H86C H -0.075300 0.492171 0.441180 0.089 Uiso 1 1 calc GR . . . .
N17 N 0.5153(7) 0.7913(4) 0.7777(4) 0.094(4) Uani 1 1 d . . . . .
C71 C 0.4198(5) 0.9283(4) 0.2537(4) 0.047(2) Uani 1 1 d . . . . .
C66 C 0.5946(5) 1.0706(5) 0.5459(5) 0.055(3) Uani 1 1 d . . . . .
H66A H 0.555811 1.070159 0.511043 0.083 Uiso 1 1 calc GR . . . .
H66B H 0.603968 1.114401 0.570740 0.083 Uiso 1 1 calc GR . . . .
H66C H 0.584632 1.036671 0.576268 0.083 Uiso 1 1 calc GR . . . .
C85 C -0.1098(5) 0.5424(6) 0.3263(5) 0.063(3) Uani 1 1 d . . . . .
H85A H -0.107341 0.575666 0.363935 0.094 Uiso 1 1 calc GR . . . .
H85B H -0.154968 0.517738 0.317150 0.094 Uiso 1 1 calc GR . . . .
H85C H -0.099931 0.564577 0.286921 0.094 Uiso 1 1 calc GR . . . .
C2M C 0.6282(5) 0.6989(5) 0.2596(5) 0.053(3) Uani 1 1 d . . . . .
H2MA H 0.632066 0.700289 0.212236 0.080 Uiso 1 1 calc GR . . . .
H2MB H 0.600949 0.657626 0.266296 0.080 Uiso 1 1 calc GR . . . .
H2MC H 0.673057 0.700784 0.285466 0.080 Uiso 1 1 calc GR . . . .
C107 C 0.3086(5) 0.4768(5) 0.9398(4) 0.058(3) Uani 1 1 d . . . . .
H107 H 0.320219 0.494420 0.984874 0.070 Uiso 1 1 calc R . . . .
C113 C 0.5415(6) 0.6030(6) 1.0811(5) 0.074(4) Uani 1 1 d . . . . .
H11A H 0.505604 0.566963 1.083233 0.111 Uiso 1 1 calc GR . . . .
H11B H 0.565581 0.616624 1.125958 0.111 Uiso 1 1 calc GR . . . .
H11C H 0.572824 0.587515 1.052733 0.111 Uiso 1 1 calc GR . . . .
C91 C 0.0825(5) 0.7405(5) 0.5797(5) 0.052(3) Uani 1 1 d . . . . .
C83 C -0.0589(5) 0.4948(5) 0.3433(5) 0.052(3) Uani 1 1 d . . . . .
C101 C 0.2454(6) 0.3985(5) 0.8563(5) 0.064(3) Uani 1 1 d . . . . .
H101 H 0.212836 0.360974 0.842303 0.076 Uiso 1 1 calc R . . . .
O6S O 0.0720(6) 0.5093(6) 0.1486(6) 0.133(4) Uiso 1 1 d . . . . .
C51 C 0.9416(5) 0.7014(5) 0.8590(5) 0.051(2) Uani 1 1 d . . . . .
C112 C 0.5110(6) 0.6622(5) 1.0518(4) 0.055(3) Uani 1 1 d . . . . .
C64 C 0.7171(6) 1.0552(5) 0.5694(6) 0.073(4) Uani 1 1 d . . . . .
H64A H 0.705322 1.023391 0.601226 0.109 Uiso 1 1 calc GR . . . .
H64B H 0.729369 1.099604 0.592514 0.109 Uiso 1 1 calc GR . . . .
H64C H 0.755219 1.042010 0.549135 0.109 Uiso 1 1 calc GR . . . .
O10S O 0.2185(6) 0.6147(6) 0.8427(6) 0.123(4) Uiso 1 1 d . . . B 1
C114 C 0.4587(7) 0.6842(6) 1.0934(5) 0.082(4) Uani 1 1 d . . . . .
H11D H 0.438441 0.721156 1.073728 0.123 Uiso 1 1 calc GR . . . .
H11E H 0.480577 0.698423 1.138999 0.123 Uiso 1 1 calc GR . . . .
H11F H 0.423717 0.646887 1.094208 0.123 Uiso 1 1 calc GR . . . .
C72 C 0.3841(7) 0.9812(5) 0.2185(6) 0.073(4) Uani 1 1 d . . . . .
C102 C 0.2586(7) 0.4214(6) 0.9225(5) 0.078(4) Uani 1 1 d . . . . .
C92 C 0.0303(6) 0.7714(6) 0.6153(6) 0.077(4) Uani 1 1 d . . . . .
C73 C 0.4376(8) 1.0324(6) 0.1969(7) 0.105(5) Uani 1 1 d . . . . .
H73A H 0.469307 1.051718 0.236101 0.157 Uiso 1 1 calc GR . . . .
H73B H 0.415541 1.067602 0.175667 0.157 Uiso 1 1 calc GR . . . .
H73C H 0.461866 1.010224 0.165334 0.157 Uiso 1 1 calc GR . . . .
C115 C 0.5647(6) 0.7202(6) 1.0523(5) 0.075(4) Uani 1 1 d . . . . .
H11G H 0.598759 0.706968 1.026042 0.112 Uiso 1 1 calc GR . . . .
H11H H 0.585871 0.733850 1.098190 0.112 Uiso 1 1 calc GR . . . .
H11I H 0.544502 0.757365 1.032893 0.112 Uiso 1 1 calc GR . . . .
C94 C -0.0196(7) 0.7985(7) 0.5643(8) 0.101(5) Uani 1 1 d . . . . .
H94A H 0.004310 0.831837 0.540666 0.151 Uiso 1 1 calc GR . . . .
H94B H -0.052606 0.818998 0.586994 0.151 Uiso 1 1 calc GR . . . .
H94C H -0.042701 0.762154 0.532360 0.151 Uiso 1 1 calc GR . . . .
C52 C 1.0115(6) 0.7038(7) 0.9040(6) 0.075(3) Uani 1 1 d . U . . .
O9S O 0.1494(7) 0.7947(7) 0.3707(7) 0.149(5) Uiso 1 1 d . . . C 1
C106 C 0.1963(8) 0.4451(8) 1.0173(6) 0.125(6) Uani 1 1 d . U . . .
H10A H 0.233793 0.477365 1.039168 0.188 Uiso 1 1 calc GR . . . .
H10B H 0.171604 0.425898 1.050954 0.188 Uiso 1 1 calc GR . . . .
H10C H 0.166081 0.467307 0.986688 0.188 Uiso 1 1 calc GR . . . .
C84 C -0.0619(5) 0.4439(6) 0.2829(6) 0.085(4) Uani 1 1 d . . . . .
H84A H -0.055138 0.467445 0.243437 0.128 Uiso 1 1 calc GR . . . .
H84B H -0.105895 0.416795 0.274847 0.128 Uiso 1 1 calc GR . . . .
H84C H -0.026614 0.415153 0.291988 0.128 Uiso 1 1 calc GR . . . .
C103 C 0.2234(8) 0.3897(8) 0.9782(6) 0.118(5) Uani 1 1 d D U . . .
O5S O 0.6215(7) 0.8561(7) 0.2081(7) 0.145(5) Uiso 1 1 d D . . D 1
C74 C 0.3461(8) 1.0160(8) 0.2672(7) 0.114(6) Uani 1 1 d . . . . .
H74A H 0.313477 0.983258 0.282464 0.171 Uiso 1 1 calc GR . . . .
H74B H 0.322389 1.049671 0.244954 0.171 Uiso 1 1 calc GR . . . .
H74C H 0.377830 1.037260 0.305486 0.171 Uiso 1 1 calc GR . . . .
O12S O 0.2517(7) 0.7284(9) 0.9163(7) 0.077(5) Uani 0.5 1 d D . . E 2
C75 C 0.3350(9) 0.9506(6) 0.1581(7) 0.120(7) Uani 1 1 d . . . . .
H75A H 0.359898 0.933207 0.124248 0.180 Uiso 1 1 calc GR . . . .
H75B H 0.308767 0.984575 0.139756 0.180 Uiso 1 1 calc GR . . . .
H75C H 0.304745 0.914413 0.171147 0.180 Uiso 1 1 calc GR . . . .
C40B C 0.7709(14) 0.8418(19) 0.6665(16) 0.066(9) Uani 0.5 1 d . U . A 2
H40B H 0.730728 0.830389 0.635695 0.079 Uiso 0.5 1 calc R . . A 2
C93 C -0.0093(8) 0.7184(9) 0.6478(8) 0.128(7) Uani 1 1 d . . . . .
H93A H -0.035684 0.686205 0.613377 0.192 Uiso 1 1 calc GR . . . .
H93B H -0.039612 0.739123 0.674006 0.192 Uiso 1 1 calc GR . . . .
H93C H 0.021651 0.695706 0.677076 0.192 Uiso 1 1 calc GR . . . .
C43A C 0.7281(12) 0.8865(9) 0.9953(9) 0.058(5) Uani 0.5 1 d . U . A 1
C57B C 0.8384(10) 0.6477(10) 0.8035(10) 0.043(4) Uani 0.5 1 d . . . F 2
H57B H 0.809341 0.607128 0.794142 0.052 Uiso 0.5 1 calc R . . F 2
C10S C 0.1768(9) 0.5595(9) 0.8659(9) 0.124(6) Uiso 1 1 d . . . B 1
C5S C 0.5669(9) 0.8787(9) 0.1662(9) 0.120(6) Uiso 1 1 d D . . D 1
C40A C 0.6655(9) 0.7916(9) 0.8254(9) 0.040(4) Uani 0.5 1 d . . . A 1
H40A H 0.624367 0.782927 0.795749 0.048 Uiso 0.5 1 calc R . . A 1
C47A C 0.7796(10) 0.8148(8) 0.9155(7) 0.040(4) Uani 0.5 1 d . . . A 1
H47A H 0.820782 0.823891 0.945079 0.048 Uiso 0.5 1 calc R . . A 1
C105 C 0.2756(9) 0.3600(8) 1.0254(7) 0.139(7) Uani 1 1 d D U . . .
H10D H 0.292088 0.323439 1.001293 0.209 Uiso 1 1 calc GR . . . .
H10E H 0.254978 0.343295 1.062698 0.209 Uiso 1 1 calc DGR . . . .
H10F H 0.313252 0.394335 1.042348 0.209 Uiso 1 1 calc GR . . . .
C57A C 0.8595(9) 0.6569(10) 0.7637(11) 0.047(5) Uani 0.5 1 d . . . F 1
H57A H 0.847898 0.626274 0.725368 0.057 Uiso 0.5 1 calc R . . F 1
C49B C 0.8673(8) 0.7547(8) 0.7838(8) 0.035(4) Uani 0.5 1 d . . . A 2
C11S C 0.468(3) 0.879(3) 0.941(3) 0.185(19) Uiso 0.5 1 d . . . . .
C47B C 0.8887(9) 0.8728(8) 0.7510(10) 0.047(5) Uani 0.5 1 d . . . A 2
H47B H 0.929903 0.879944 0.780743 0.057 Uiso 0.5 1 calc R . . A 2
C9S C 0.1234(10) 0.8319(9) 0.4266(10) 0.129(6) Uiso 1 1 d . . . C 1
C55A C 1.0187(10) 0.6324(11) 0.9304(12) 0.083(7) Uani 0.6 1 d . . . G 1
H55A H 0.994952 0.627353 0.968848 0.124 Uiso 0.6 1 calc GR . . G 1
H55B H 1.066306 0.628125 0.943658 0.124 Uiso 0.6 1 calc GR . . G 1
H55C H 0.999199 0.597823 0.894968 0.124 Uiso 0.6 1 calc GR . . G 1
C49A C 0.8299(8) 0.7351(9) 0.8383(7) 0.037(4) Uani 0.5 1 d . . . A 1
C95 C 0.0635(7) 0.8265(9) 0.6676(9) 0.153(9) Uani 1 1 d . . . . .
H95A H 0.097375 0.809210 0.698809 0.229 Uiso 1 1 calc GR . . . .
H95B H 0.029429 0.842950 0.691923 0.229 Uiso 1 1 calc GR . . . .
H95C H 0.085067 0.862963 0.645896 0.229 Uiso 1 1 calc GR . . . .
C48B C 0.8466(8) 0.8109(8) 0.7445(9) 0.039(4) Uani 0.5 1 d . . . A 2
C50A C 0.8906(9) 0.7376(10) 0.8796(8) 0.045(5) Uani 0.5 1 d . . . A 1
H50A H 0.898288 0.763081 0.921405 0.054 Uiso 0.5 1 calc R . . A 1
C42A C 0.7254(10) 0.8426(8) 0.9289(8) 0.041(4) Uani 0.5 1 d . . . A 1
C56B C 0.8991(10) 0.6452(9) 0.8441(9) 0.044(4) Uani 0.5 1 d . . . F 2
H56B H 0.910204 0.604694 0.860791 0.053 Uiso 0.5 1 calc R . . F 2
C48A C 0.7748(9) 0.7717(9) 0.8567(8) 0.039(4) Uani 0.5 1 d . . . A 1
C50B C 0.9270(8) 0.7571(9) 0.8249(9) 0.042(4) Uani 0.5 1 d . . . A 2
H50B H 0.958382 0.796189 0.830571 0.051 Uiso 0.5 1 calc R . . A 2
C54A C 1.0669(9) 0.7178(13) 0.8585(10) 0.079(6) Uani 0.6 1 d . . . G 1
H54A H 1.060271 0.683192 0.821543 0.119 Uiso 0.6 1 calc GR . . G 1
H54B H 1.111365 0.717921 0.884651 0.119 Uiso 0.6 1 calc GR . . G 1
H54C H 1.063684 0.761198 0.840786 0.119 Uiso 0.6 1 calc GR . . G 1
C41A C 0.6698(9) 0.8312(9) 0.8850(9) 0.049(5) Uani 0.5 1 d . . . A 1
H41A H 0.631338 0.850617 0.894339 0.059 Uiso 0.5 1 calc DR . . A 1
C104 C 0.1673(10) 0.3366(9) 0.9481(7) 0.162(7) Uani 1 1 d . U . . .
H10G H 0.133153 0.356627 0.919689 0.243 Uiso 1 1 calc GR . . . .
H10H H 0.146938 0.315723 0.983655 0.243 Uiso 1 1 calc GR . . . .
H10I H 0.185198 0.302995 0.921311 0.243 Uiso 1 1 calc GR . . . .
C44A C 0.6633(12) 0.9121(14) 0.9996(12) 0.080(8) Uani 0.5 1 d . . . A 1
H44A H 0.640663 0.916871 0.954655 0.120 Uiso 0.5 1 calc GR . . A 1
H44B H 0.671471 0.955494 1.025276 0.120 Uiso 0.5 1 calc GR . . A 1
H44C H 0.634958 0.881043 1.021615 0.120 Uiso 0.5 1 calc GR . . A 1
C46A C 0.7796(17) 0.9436(12) 0.9924(13) 0.103(11) Uani 0.5 1 d . . . A 1
H46A H 0.824144 0.928538 0.997347 0.154 Uiso 0.5 1 calc GR . . A 1
H46B H 0.778074 0.977440 1.028557 0.154 Uiso 0.5 1 calc GR . . A 1
H46C H 0.770707 0.962531 0.949544 0.154 Uiso 0.5 1 calc GR . . A 1
C53A C 1.0142(11) 0.7522(12) 0.9611(11) 0.084(7) Uani 0.6 1 d . . . G 1
H53A H 1.011276 0.796475 0.945517 0.126 Uiso 0.6 1 calc GR . . G 1
H53B H 1.056617 0.752479 0.991027 0.126 Uiso 0.6 1 calc GR . . G 1
H53C H 0.976530 0.740032 0.985055 0.126 Uiso 0.6 1 calc GR . . G 1
C42B C 0.8676(10) 0.9224(9) 0.7124(12) 0.062(6) Uani 0.5 1 d . . . A 2
C41B C 0.8083(12) 0.9064(11) 0.6655(12) 0.069(6) Uani 0.5 1 d . U . A 2
H41B H 0.793895 0.936862 0.634694 0.083 Uiso 0.5 1 calc R . . A 2
C45A C 0.7414(15) 0.8441(11) 1.0535(9) 0.080(7) Uani 0.5 1 d . U . A 1
H45A H 0.717701 0.799197 1.041518 0.119 Uiso 0.5 1 calc GR . . A 1
H45B H 0.725284 0.863900 1.092477 0.119 Uiso 0.5 1 calc GR . . A 1
H45C H 0.789719 0.841771 1.063907 0.119 Uiso 0.5 1 calc GR . . A 1
C43B C 0.9092(15) 0.9896(14) 0.7162(16) 0.088(8) Uani 0.5 1 d . U . A 2
C46B C 0.9712(18) 0.9854(16) 0.714(3) 0.187(18) Uani 0.5 1 d . U . A 2
H46D H 0.990958 0.967201 0.754757 0.280 Uiso 0.5 1 calc GR . . A 2
H46E H 0.994709 1.029675 0.711018 0.280 Uiso 0.5 1 calc GR . . A 2
H46F H 0.975634 0.956145 0.675280 0.280 Uiso 0.5 1 calc GR . . A 2
C44B C 0.8732(17) 1.0437(15) 0.699(2) 0.183(19) Uani 0.5 1 d . U . A 2
H44D H 0.824953 1.029736 0.696147 0.274 Uiso 0.5 1 calc GR . . A 2
H44E H 0.883068 1.057762 0.656027 0.274 Uiso 0.5 1 calc GR . . A 2
H44F H 0.886960 1.080790 0.733295 0.274 Uiso 0.5 1 calc GR . . A 2
C45B C 0.915(2) 1.009(2) 0.7951(19) 0.175(18) Uani 0.5 1 d . U . A 2
H45D H 0.887521 0.975190 0.814864 0.262 Uiso 0.5 1 calc GR . . A 2
H45E H 0.899595 1.052249 0.802591 0.262 Uiso 0.5 1 calc GR . . A 2
H45F H 0.962178 1.011003 0.815738 0.262 Uiso 0.5 1 calc GR . . A 2
C56A C 0.9224(10) 0.6578(12) 0.8043(10) 0.056(6) Uani 0.5 1 d . . . F 1
H56A H 0.951922 0.627222 0.792996 0.068 Uiso 0.5 1 calc R . . F 1
O1MB O 0.6862(11) 0.7539(9) 0.7970(10) 0.075(7) Uani 0.5 1 d . . . A 2
C1MB C 0.670(2) 0.7284(17) 0.8535(15) 0.126(13) Uani 0.5 1 d . . . A 2
H1MA H 0.621419 0.720326 0.850699 0.190 Uiso 0.5 1 calc GR . . A 2
H1MB H 0.688908 0.760001 0.891865 0.190 Uiso 0.5 1 calc GR . . A 2
H1MC H 0.689325 0.686522 0.858701 0.190 Uiso 0.5 1 calc DGR . . A 2
O1MA O 0.7713(10) 0.7875(9) 0.6739(9) 0.050(4) Uani 0.5 1 d . U . A 1
O11S O 0.5163(9) 0.8431(11) 0.9199(11) 0.116(7) Uiso 0.5 1 d D . . . .
C12S C 0.2831(16) 0.7284(14) 0.9822(9) 0.120(10) Uani 0.5 1 d D U . E 2
H12S H 0.332591 0.733846 0.981362 0.143 Uiso 0.5 1 calc R . . E 2
C13S C 0.2659(15) 0.6639(16) 1.0089(13) 0.111(12) Uani 0.5 1 d D . . E 2
H13A H 0.235966 0.634191 0.974738 0.167 Uiso 0.5 1 calc GR . . E 2
H13B H 0.243410 0.670734 1.047919 0.167 Uiso 0.5 1 calc GR . . E 2
H13C H 0.307108 0.643884 1.021928 0.167 Uiso 0.5 1 calc GR . . E 2
C14S C 0.268(2) 0.7883(17) 1.0209(17) 0.156(11) Uani 0.5 1 d D U . E 2
H14A H 0.298990 0.826940 1.013769 0.235 Uiso 0.5 1 calc GR . . E 2
H14B H 0.273534 0.781094 1.068347 0.235 Uiso 0.5 1 calc GR . . E 2
H14C H 0.221734 0.796277 1.005966 0.235 Uiso 0.5 1 calc GR . . E 2
C16S C 0.3391(10) 0.7494(12) 0.8492(11) 0.068(7) Uani 0.5 1 d D . . E 2
H16A H 0.372010 0.749496 0.889421 0.102 Uiso 0.5 1 calc GR . . E 2
H16B H 0.357120 0.780183 0.819270 0.102 Uiso 0.5 1 calc GR . . E 2
H16C H 0.329745 0.704497 0.826706 0.102 Uiso 0.5 1 calc GR . . E 2
C17S C 0.2287(11) 0.7832(12) 0.8078(13) 0.095(8) Uani 0.5 1 d D U . E 2
H17A H 0.252686 0.812423 0.780312 0.142 Uiso 0.5 1 calc R . . E 2
H17B H 0.211083 0.740946 0.781922 0.142 Uiso 0.5 1 calc R . . E 2
H17C H 0.191341 0.804412 0.821927 0.142 Uiso 0.5 1 calc R . . E 2
C15S C 0.2758(9) 0.7706(12) 0.8679(11) 0.099(8) Uani 0.5 1 d D U . E 2
H15S H 0.289692 0.815163 0.892853 0.119 Uiso 0.5 1 calc R . . E 2
C6S C 0.0652(12) 0.5450(12) 0.0920(12) 0.169(9) Uiso 1 1 d . . . . .
C54B C 0.9986(16) 0.691(2) 0.9773(15) 0.086(8) Uani 0.4 1 d . U . G 2
H54D H 0.967697 0.721276 0.991164 0.128 Uiso 0.4 1 calc GR . . G 2
H54E H 1.041209 0.699377 1.007617 0.128 Uiso 0.4 1 calc GR . . G 2
H54F H 0.978711 0.645094 0.978323 0.128 Uiso 0.4 1 calc GR . . G 2
C53B C 1.0515(15) 0.654(2) 0.8778(17) 0.086(8) Uani 0.4 1 d . U . G 2
H53D H 1.030084 0.609260 0.882488 0.129 Uiso 0.4 1 calc GR . . G 2
H53E H 1.096985 0.660515 0.902995 0.129 Uiso 0.4 1 calc GR . . G 2
H53F H 1.053801 0.659513 0.830728 0.129 Uiso 0.4 1 calc GR . . G 2
C55B C 1.0419(16) 0.7781(19) 0.9076(19) 0.096(8) Uani 0.4 1 d . U . G 2
H55D H 1.058690 0.787241 0.865861 0.143 Uiso 0.4 1 calc GR . . G 2
H55E H 1.079023 0.787355 0.944709 0.143 Uiso 0.4 1 calc GR . . G 2
H55F H 1.007164 0.806560 0.914507 0.143 Uiso 0.4 1 calc GR . . G 2
O7S O 0.1549(12) 0.6804(11) 0.2289(11) 0.121(7) Uiso 0.5 1 d D . . H 1
O8S O 0.0723(14) 0.7542(13) 0.2575(13) 0.147(9) Uiso 0.5 1 d D . . I 2
C7S C 0.1267(17) 0.7395(14) 0.2111(17) 0.111(10) Uiso 0.5 1 d D . . H 1
C8S C 0.0107(18) 0.719(2) 0.275(2) 0.153(15) Uiso 0.5 1 d D . . I 2
O3S O 0.8436(15) 0.9194(15) 0.5265(15) 0.065(8) Uiso 0.25 1 d . . . J 2
C3S C 0.864(3) 0.921(3) 0.477(3) 0.101(18) Uiso 0.25 1 d . . . J 2
O2S O 1.0262(18) 0.9092(17) 0.8810(17) 0.081(10) Uiso 0.25 1 d . . . K 2
C2S C 1.092(3) 0.920(3) 0.863(3) 0.097(18) Uiso 0.25 1 d . . . K 2
O1S O 0.9282(17) 0.8608(17) 1.0136(17) 0.082(10) Uiso 0.25 1 d D . . L 2
C1S C 0.944(4) 0.852(4) 1.080(2) 0.13(3) Uiso 0.25 1 d D . . L 2
O4S O 0.716(2) 0.961(2) 0.249(2) 0.133(16) Uiso 0.25 1 d D . . M 2
C4S C 0.688(3) 1.014(3) 0.278(3) 0.12(2) Uiso 0.25 1 d D . . M 2
C1MA C 0.7415(17) 0.8483(13) 0.6645(18) 0.076(8) Uani 0.5 1 d . U . A 1
H1MD H 0.730977 0.853425 0.616782 0.113 Uiso 0.5 1 calc GR . . A 1
H1ME H 0.773098 0.886230 0.685872 0.113 Uiso 0.5 1 calc GR . . A 1
H1MF H 0.700098 0.846313 0.684443 0.113 Uiso 0.5 1 calc GR . . A 1

loop_
_atom_site_aniso_label
_atom_site_aniso_U_11
_atom_site_aniso_U_22
_atom_site_aniso_U_33
_atom_site_aniso_U_23
_atom_site_aniso_U_13
_atom_site_aniso_U_12
W2 0.02621(17) 0.02766(17) 0.01376(14) 0.00401(11) 0.00107(11) 0.00155(12)
W1 0.03443(18) 0.02005(16) 0.01907(15) 0.00047(11) 0.00097(12) 0.00442(12)
W3 0.01966(16) 0.02435(16) 0.02786(16) -0.00064(12) 0.00657(12) 0.00084(12)
Mn1 0.0189(8) 0.0186(7) 0.0133(7) 0.0027(6) 0.0027(6) 0.0018(6)
Mn3 0.0292(6) 0.0213(6) 0.0276(6) 0.0059(5) 0.0044(5) 0.0024(5)
Mn5 0.0332(7) 0.0313(6) 0.0160(5) 0.0020(5) 0.0096(5) 0.0028(5)
Mn2 0.0269(6) 0.0287(6) 0.0251(6) -0.0034(5) -0.0026(5) 0.0009(5)
Mn4 0.0215(6) 0.0305(6) 0.0286(6) 0.0023(5) 0.0058(5) 0.0072(5)
N31 0.025(4) 0.027(3) 0.017(3) 0.006(2) 0.009(3) 0.000(3)
N11 0.027(3) 0.021(3) 0.023(3) 0.001(3) 0.005(3) 0.002(3)
N21 0.025(3) 0.022(3) 0.021(3) 0.006(2) 0.000(3) 0.004(2)
O4M 0.040(3) 0.051(4) 0.035(3) 0.008(3) 0.011(3) 0.014(3)
O3M 0.049(4) 0.033(3) 0.052(4) 0.011(3) 0.015(3) 0.006(3)
O2M 0.060(4) 0.046(4) 0.042(4) 0.007(3) 0.023(3) 0.014(3)
N14 0.018(3) 0.042(4) 0.034(4) 0.000(3) 0.003(3) 0.009(3)
N61 0.036(4) 0.025(3) 0.026(3) 0.006(3) -0.001(3) -0.001(3)
C31 0.029(4) 0.018(4) 0.022(4) 0.004(3) 0.007(3) 0.004(3)
N24 0.024(4) 0.036(4) 0.037(4) 0.004(3) 0.005(3) 0.006(3)
C21 0.027(4) 0.022(4) 0.018(4) 0.003(3) 0.003(3) 0.001(3)
N22 0.047(5) 0.032(4) 0.038(4) 0.006(3) -0.009(3) -0.012(3)
N60 0.026(4) 0.027(4) 0.041(4) 0.003(3) 0.006(3) 0.002(3)
N23 0.035(4) 0.022(3) 0.037(4) 0.010(3) 0.002(3) 0.003(3)
N15 0.042(4) 0.029(4) 0.024(3) -0.001(3) 0.009(3) 0.002(3)
N13 0.038(4) 0.027(4) 0.032(4) 0.007(3) 0.008(3) 0.004(3)
N34 0.030(4) 0.033(4) 0.033(4) 0.004(3) 0.006(3) 0.004(3)
C11 0.032(4) 0.027(4) 0.014(3) 0.005(3) 0.006(3) 0.003(3)
N35 0.042(4) 0.037(4) 0.022(3) 0.004(3) 0.012(3) 0.002(3)
N33 0.034(4) 0.027(4) 0.040(4) 0.005(3) 0.003(3) 0.007(3)
N81 0.027(4) 0.038(4) 0.036(4) -0.001(3) 0.005(3) 0.007(3)
N80 0.018(3) 0.042(4) 0.033(4) -0.002(3) 0.004(3) 0.007(3)
C33 0.029(4) 0.021(4) 0.028(4) -0.003(3) 0.011(3) -0.006(3)
N25 0.045(5) 0.034(4) 0.023(3) 0.008(3) 0.011(3) 0.008(3)
N100 0.044(4) 0.035(4) 0.019(3) -0.004(3) 0.011(3) 0.000(3)
C34 0.020(4) 0.030(4) 0.021(4) -0.002(3) 0.002(3) 0.003(3)
C25 0.031(5) 0.030(4) 0.011(3) 0.002(3) 0.004(3) -0.004(3)
C24 0.025(4) 0.026(4) 0.025(4) 0.008(3) -0.003(3) 0.000(3)
N32 0.038(4) 0.051(5) 0.037(4) -0.010(4) 0.002(3) 0.002(3)
N101 0.040(4) 0.037(4) 0.016(3) 0.001(3) 0.004(3) -0.002(3)
C22 0.033(5) 0.043(5) 0.018(4) 0.005(3) -0.001(3) -0.004(4)
C35 0.031(4) 0.023(4) 0.022(4) 0.002(3) 0.015(3) 0.003(3)
C23 0.027(4) 0.025(4) 0.021(4) 0.006(3) 0.003(3) 0.008(3)
C32 0.017(4) 0.034(4) 0.041(5) -0.008(4) 0.003(3) 0.007(3)
C18 0.051(5) 0.012(4) 0.033(4) 0.002(3) 0.001(4) 0.003(3)
C14 0.030(5) 0.029(4) 0.032(4) 0.004(3) 0.014(4) 0.008(3)
C13 0.034(4) 0.015(4) 0.029(4) 0.003(3) 0.001(3) 0.001(3)
N18 0.061(5) 0.029(4) 0.047(5) -0.002(3) 0.000(4) 0.004(4)
N41 0.029(4) 0.047(5) 0.035(4) -0.006(3) -0.005(3) 0.003(3)
N12 0.045(5) 0.037(4) 0.072(6) -0.008(4) -0.024(4) 0.016(4)
C12 0.050(6) 0.018(4) 0.042(5) -0.001(3) -0.011(4) 0.012(4)
N36 0.024(4) 0.057(5) 0.066(5) -0.002(4) 0.010(4) 0.000(3)
C26 0.040(5) 0.036(5) 0.020(4) 0.006(3) 0.001(3) 0.001(4)
C15 0.037(5) 0.023(4) 0.024(4) 0.001(3) 0.006(3) 0.001(3)
C117 0.051(6) 0.038(5) 0.020(4) 0.004(3) 0.006(4) -0.010(4)
N28 0.060(5) 0.047(5) 0.036(4) 0.008(4) -0.009(4) 0.016(4)
C100 0.053(6) 0.042(5) 0.022(4) -0.004(4) 0.011(4) -0.010(4)
C28 0.047(5) 0.034(5) 0.022(4) 0.007(3) -0.001(4) 0.008(4)
C80 0.019(4) 0.051(5) 0.044(5) -0.005(4) 0.013(4) 0.005(4)
N16 0.077(6) 0.045(5) 0.050(5) 0.002(4) 0.030(5) 0.012(4)
C27 0.030(5) 0.052(6) 0.030(4) 0.004(4) -0.002(4) 0.002(4)
C16 0.055(6) 0.039(5) 0.037(5) -0.003(4) 0.025(4) 0.020(4)
C36 0.028(5) 0.035(5) 0.047(5) -0.005(4) 0.016(4) 0.003(3)
C88 0.029(4) 0.024(4) 0.037(4) 0.006(3) 0.006(3) 0.003(3)
C77 0.049(5) 0.026(4) 0.037(5) 0.006(4) 0.006(4) -0.003(4)
C110 0.046(5) 0.037(5) 0.022(4) 0.007(3) 0.005(4) -0.003(4)
N26 0.073(6) 0.073(6) 0.026(4) 0.004(4) -0.002(4) -0.009(5)
C17 0.097(8) 0.026(5) 0.036(5) 0.007(4) -0.005(5) -0.001(5)
C68 0.037(5) 0.038(5) 0.019(4) 0.007(3) 0.013(3) 0.004(4)
C109 0.034(5) 0.031(4) 0.024(4) 0.004(3) 0.008(3) 0.009(3)
C89 0.030(5) 0.034(5) 0.038(5) -0.007(4) 0.010(4) 0.005(3)
C69 0.045(5) 0.026(4) 0.025(4) 0.006(3) 0.002(4) 0.004(4)
N27 0.036(5) 0.064(5) 0.042(4) -0.004(4) -0.005(4) 0.004(4)
C108 0.039(5) 0.040(5) 0.021(4) -0.002(3) 0.011(3) -0.004(4)
C60 0.043(5) 0.019(4) 0.053(5) 0.000(4) 0.003(4) 0.005(3)
C67 0.045(5) 0.024(4) 0.034(4) 0.002(3) 0.002(4) 0.006(4)
C97 0.031(5) 0.047(5) 0.047(5) -0.006(4) 0.008(4) 0.003(4)
C62 0.039(5) 0.021(4) 0.038(5) 0.004(3) 0.001(4) -0.003(3)
C87 0.024(4) 0.048(5) 0.042(5) -0.009(4) 0.010(4) 0.001(4)
C37 0.033(5) 0.030(5) 0.080(7) -0.010(5) 0.002(5) -0.003(4)
C116 0.048(5) 0.033(5) 0.029(4) 0.005(3) 0.009(4) -0.005(4)
C38 0.025(4) 0.047(5) 0.054(6) 0.018(4) 0.014(4) 0.002(4)
C111 0.047(5) 0.048(5) 0.023(4) -0.001(4) 0.002(4) 0.000(4)
N38 0.049(5) 0.058(6) 0.090(7) 0.032(5) 0.032(5) 0.010(4)
C76 0.060(6) 0.025(4) 0.045(5) 0.007(4) -0.019(4) 0.009(4)
C3M 0.054(6) 0.032(5) 0.051(5) 0.003(4) 0.018(5) -0.005(4)
N40B 0.034(11) 0.030(10) 0.031(10) 0.006(8) -0.003(8) -0.002(7)
N40A 0.031(9) 0.014(7) 0.036(8) 0.004(6) 0.013(7) -0.012(6)
C4M 0.039(5) 0.047(6) 0.053(6) 0.011(4) -0.005(4) 0.010(4)
C65 0.045(6) 0.033(5) 0.064(6) 0.004(4) -0.001(5) -0.008(4)
C82 0.037(5) 0.046(5) 0.043(5) -0.011(4) 0.003(4) 0.004(4)
C61 0.037(5) 0.034(5) 0.051(5) 0.005(4) -0.006(4) 0.002(4)
C70 0.062(6) 0.022(4) 0.040(5) 0.009(4) -0.009(4) 0.003(4)
C63 0.054(6) 0.030(5) 0.049(5) -0.001(4) -0.011(5) 0.007(4)
N37 0.041(5) 0.035(5) 0.164(11) -0.029(6) -0.017(6) -0.004(4)
C90 0.022(4) 0.054(6) 0.062(6) -0.016(5) 0.011(4) 0.003(4)
C96 0.037(5) 0.050(6) 0.058(6) -0.022(5) 0.006(4) 0.007(4)
C81 0.035(5) 0.050(6) 0.041(5) -0.016(4) 0.006(4) -0.001(4)
C86 0.043(6) 0.051(6) 0.081(8) -0.011(5) 0.016(5) -0.007(5)
N17 0.188(12) 0.041(5) 0.031(5) 0.004(4) -0.022(6) -0.023(6)
C71 0.063(6) 0.034(5) 0.039(5) 0.006(4) -0.012(5) 0.007(4)
C66 0.072(7) 0.042(6) 0.049(6) -0.008(4) 0.005(5) 0.008(5)
C85 0.037(6) 0.097(9) 0.048(6) -0.012(6) -0.002(5) 0.001(5)
C2M 0.062(7) 0.057(6) 0.044(5) 0.000(5) 0.015(5) 0.018(5)
C107 0.076(7) 0.068(7) 0.022(4) -0.006(4) 0.021(5) -0.032(6)
C113 0.086(9) 0.072(8) 0.046(6) 0.012(6) -0.028(6) -0.018(6)
C91 0.039(6) 0.054(6) 0.063(6) -0.020(5) 0.014(5) 0.014(4)
C83 0.030(5) 0.062(6) 0.059(6) -0.019(5) 0.009(4) -0.008(4)
C101 0.078(8) 0.066(7) 0.038(5) -0.015(5) 0.023(5) -0.037(6)
C51 0.037(5) 0.071(7) 0.041(5) -0.004(5) -0.007(4) 0.003(5)
C112 0.078(8) 0.051(6) 0.026(5) -0.001(4) 0.002(5) -0.027(5)
C64 0.084(9) 0.043(6) 0.076(8) -0.010(5) -0.030(7) 0.007(6)
C114 0.121(11) 0.084(9) 0.031(5) -0.023(5) 0.024(6) -0.030(8)
C72 0.099(9) 0.045(6) 0.061(7) 0.015(5) -0.039(7) 0.010(6)
C102 0.104(10) 0.086(8) 0.033(5) -0.011(5) 0.031(6) -0.052(7)
C92 0.050(7) 0.087(9) 0.088(9) -0.050(7) 0.016(6) 0.011(6)
C73 0.171(16) 0.051(8) 0.082(9) 0.033(7) -0.029(10) 0.013(9)
C115 0.093(9) 0.082(8) 0.031(5) -0.001(5) -0.010(5) -0.039(7)
C94 0.069(9) 0.097(10) 0.131(13) -0.053(9) 0.004(9) 0.037(8)
C52 0.040(6) 0.115(10) 0.064(7) -0.006(7) -0.014(5) 0.014(6)
C106 0.139(12) 0.162(13) 0.063(8) -0.026(8) 0.068(8) -0.081(10)
C84 0.042(6) 0.105(10) 0.093(9) -0.060(8) 0.013(6) -0.024(6)
C103 0.162(10) 0.123(9) 0.054(6) -0.021(6) 0.064(7) -0.093(8)
C74 0.133(14) 0.114(12) 0.096(11) -0.006(9) -0.027(10) 0.086(11)
O12S 0.036(8) 0.118(14) 0.068(10) -0.045(10) -0.009(7) 0.021(8)
C75 0.177(16) 0.058(8) 0.097(10) 0.008(7) -0.088(11) 0.030(9)
C40B 0.063(11) 0.068(12) 0.060(11) 0.004(9) -0.005(9) -0.001(9)
C93 0.091(11) 0.167(17) 0.126(13) -0.057(12) 0.071(11) -0.009(11)
C43A 0.107(16) 0.037(10) 0.026(8) -0.021(7) 0.018(9) 0.000(10)
C57B 0.046(12) 0.044(11) 0.036(10) 0.008(9) -0.004(9) -0.002(9)
C40A 0.048(11) 0.041(10) 0.034(9) -0.001(8) 0.007(8) 0.018(8)
C47A 0.057(12) 0.038(10) 0.020(8) -0.017(7) 0.008(8) -0.009(8)
C105 0.230(16) 0.116(11) 0.065(8) 0.012(8) 0.068(10) -0.069(11)
C57A 0.038(11) 0.049(12) 0.051(13) -0.011(10) 0.002(10) 0.002(9)
C49B 0.033(9) 0.040(10) 0.027(8) -0.002(7) -0.003(7) -0.006(7)
C47B 0.037(10) 0.023(9) 0.076(13) 0.016(9) -0.007(9) -0.009(7)
C55A 0.051(12) 0.105(17) 0.088(15) 0.044(14) -0.017(11) 0.006(11)
C49A 0.035(10) 0.054(11) 0.017(7) -0.004(7) 0.001(7) -0.008(8)
C95 0.054(9) 0.190(18) 0.193(18) -0.139(15) 0.013(10) 0.023(10)
C48B 0.033(10) 0.035(9) 0.042(10) -0.001(8) -0.008(8) -0.005(7)
C50A 0.034(10) 0.070(13) 0.024(8) 0.004(8) -0.009(7) -0.003(9)
C42A 0.065(13) 0.031(9) 0.024(8) -0.006(7) 0.003(9) 0.002(8)
C56B 0.049(12) 0.046(11) 0.038(10) 0.014(9) 0.001(10) 0.009(9)
C48A 0.048(11) 0.044(10) 0.020(8) 0.012(7) -0.006(7) -0.008(8)
C50B 0.025(9) 0.046(11) 0.053(11) 0.005(9) -0.008(8) 0.009(8)
C54A 0.034(10) 0.13(2) 0.075(14) 0.014(13) -0.004(9) 0.017(11)
C41A 0.065(14) 0.049(12) 0.037(10) 0.002(9) 0.012(10) 0.014(10)
C104 0.218(15) 0.167(13) 0.072(8) -0.035(9) 0.075(10) -0.137(11)
C44A 0.075(18) 0.11(2) 0.059(15) -0.012(14) 0.011(13) 0.027(15)
C46A 0.17(3) 0.063(17) 0.064(16) -0.026(13) 0.015(18) -0.032(18)
C53A 0.069(15) 0.094(17) 0.073(15) -0.014(13) -0.033(12) 0.012(12)
C42B 0.036(11) 0.033(10) 0.107(18) 0.013(11) -0.017(11) 0.000(8)
C41B 0.070(10) 0.056(9) 0.075(10) 0.028(8) -0.002(8) -0.013(7)
C45A 0.146(18) 0.063(12) 0.026(9) -0.012(9) 0.019(11) 0.001(12)
C43B 0.077(10) 0.072(10) 0.111(11) 0.018(9) 0.005(9) 0.000(8)
C46B 0.10(3) 0.06(2) 0.42(6) 0.04(3) 0.09(3) 0.006(18)
C44B 0.11(3) 0.08(2) 0.32(5) 0.10(3) -0.09(3) -0.045(18)
C45B 0.23(4) 0.14(3) 0.12(3) -0.01(3) 0.00(3) -0.07(3)
C56A 0.031(11) 0.092(17) 0.043(12) -0.011(11) -0.002(9) 0.013(10)
O1MB 0.104(17) 0.051(11) 0.071(13) -0.031(9) 0.066(13) -0.029(11)
C1MB 0.19(4) 0.12(3) 0.08(2) 0.00(2) 0.03(2) 0.05(3)
O1MA 0.053(11) 0.035(9) 0.058(11) 0.011(9) 0.005(9) -0.005(7)
C12S 0.115(16) 0.148(18) 0.092(15) -0.045(13) 0.010(13) 0.039(14)
C13S 0.09(2) 0.20(4) 0.050(15) -0.008(19) -0.005(14) 0.04(2)
C14S 0.16(2) 0.19(2) 0.106(18) -0.081(17) 0.001(17) 0.023(19)
C16S 0.060(14) 0.081(16) 0.063(14) -0.021(12) 0.002(11) 0.036(12)
C17S 0.044(12) 0.075(15) 0.16(2) -0.011(15) -0.022(13) 0.041(11)
C15S 0.060(14) 0.097(17) 0.14(2) -0.012(16) 0.003(14) 0.031(13)
C54B 0.059(14) 0.130(18) 0.058(14) -0.004(15) -0.027(12) 0.018(15)
C53B 0.038(13) 0.138(19) 0.076(15) -0.006(15) -0.018(12) 0.028(14)
C55B 0.046(14) 0.129(18) 0.089(16) -0.024(16) -0.026(13) -0.017(14)
C1MA 0.11(2) 0.026(11) 0.11(2) 0.006(11) 0.052(18) 0.032(14)

loop_
_atom_type_symbol
_atom_type_description
_atom_type_scat_dispersion_real
_atom_type_scat_dispersion_imag
_atom_type_scat_source
C C 0.0033 0.0016 'International Tables Vol C Tables 4.2.6.8 and 6.1.1.4'
H H 0.0000 0.0000 'International Tables Vol C Tables 4.2.6.8 and 6.1.1.4'
Mn Mn 0.3368 0.7283 'International Tables Vol C Tables 4.2.6.8 and 6.1.1.4'
N N 0.0061 0.0033 'International Tables Vol C Tables 4.2.6.8 and 6.1.1.4'
O O 0.0106 0.0060 'International Tables Vol C Tables 4.2.6.8 and 6.1.1.4'
W W -0.8490 6.8722 'International Tables Vol C Tables 4.2.6.8 and 6.1.1.4'

loop_
_geom_angle_atom_site_label_1
_geom_angle_atom_site_label_2
_geom_angle_atom_site_label_3
_geom_angle
_geom_angle_site_symmetry_1
_geom_angle_site_symmetry_3
C21 W2 C25 71.9(3) . .
C21 W2 C22 74.9(3) . .
C21 W2 C28 137.0(3) . .
C21 W2 C27 128.0(3) . .
C25 W2 C28 115.9(3) . .
C25 W2 C27 142.1(3) . .
C24 W2 C21 72.2(3) . .
C24 W2 C25 142.0(3) . .
C24 W2 C22 97.7(3) . .
C24 W2 C23 81.2(3) . .
C24 W2 C28 83.5(3) . .
C24 W2 C27 72.7(3) . .
C22 W2 C25 84.5(3) . .
C22 W2 C28 144.8(3) . .
C22 W2 C27 73.2(3) . .
C23 W2 C21 71.4(3) . .
C23 W2 C25 76.1(3) . .
C23 W2 C22 144.9(3) . .
C23 W2 C28 70.2(3) . .
C23 W2 C27 137.2(3) . .
C26 W2 C21 138.3(3) . .
C26 W2 C25 71.7(3) . .
C26 W2 C24 146.3(3) . .
C26 W2 C22 82.1(3) . .
C26 W2 C23 117.8(3) . .
C26 W2 C28 78.2(3) . .
C26 W2 C27 75.1(3) . .
C28 W2 C27 73.6(3) . .
C11 W1 C18 139.3(3) . .
C11 W1 C13 71.8(2) . .
C11 W1 C12 74.6(3) . .
C11 W1 C15 71.5(3) . .
C11 W1 C16 136.4(3) . .
C11 W1 C17 127.7(3) . .
C18 W1 C13 71.8(3) . .
C18 W1 C12 84.1(3) . .
C18 W1 C15 146.7(3) . .
C18 W1 C16 78.4(3) . .
C18 W1 C17 75.7(3) . .
C14 W1 C11 71.8(3) . .
C14 W1 C18 115.6(3) . .
C14 W1 C13 76.3(3) . .
C14 W1 C12 144.9(3) . .
C14 W1 C15 81.9(3) . .
C14 W1 C16 70.7(3) . .
C14 W1 C17 137.5(4) . .
C12 W1 C13 83.8(3) . .
C12 W1 C15 97.1(3) . .
C12 W1 C16 144.1(3) . .
C15 W1 C13 141.6(3) . .
C15 W1 C16 81.8(3) . .
C16 W1 C13 118.9(3) . .
C17 W1 C13 141.7(3) . .
C17 W1 C12 73.2(4) . .
C17 W1 C15 72.8(3) . .
C17 W1 C16 72.3(4) . .
C31 W3 C34 72.0(3) . .
C31 W3 C37 126.3(3) . .
C33 W3 C31 71.8(3) . .
C33 W3 C34 142.0(3) . .
C33 W3 C37 72.6(3) . .
C35 W3 C31 71.8(3) . .
C35 W3 C33 81.7(3) . .
C35 W3 C34 76.5(3) . .
C35 W3 C36 115.3(3) . .
C35 W3 C37 138.8(3) . .
C35 W3 C38 70.8(3) . .
C32 W3 C31 75.3(3) . .
C32 W3 C33 99.0(3) . .
C32 W3 C34 82.6(3) . .
C32 W3 C35 145.1(3) . .
C32 W3 C36 83.1(3) . .
C32 W3 C37 72.0(4) . .
C32 W3 C38 144.0(3) . .
C36 W3 C31 139.4(3) . .
C36 W3 C33 146.5(3) . .
C36 W3 C34 71.5(3) . .
C36 W3 C37 76.4(3) . .
C36 W3 C38 78.5(3) . .
C37 W3 C34 141.0(3) . .
C38 W3 C31 136.1(3) . .
C38 W3 C33 80.8(3) . .
C38 W3 C34 119.4(3) . .
C38 W3 C37 73.7(4) . .
N31 Mn1 N31 180.0 . 2_666
N31 Mn1 N11 86.0(2) 2_666 .
N31 Mn1 N11 86.0(2) . 2_666
N31 Mn1 N11 94.0(2) 2_666 2_666
N31 Mn1 N11 94.0(2) . .
N31 Mn1 N21 85.9(2) 2_666 2_666
N31 Mn1 N21 94.1(2) 2_666 .
N31 Mn1 N21 94.1(2) . 2_666
N31 Mn1 N21 85.9(2) . .
N11 Mn1 N11 180.0 2_666 .
N21 Mn1 N11 86.5(2) 2_666 .
N21 Mn1 N11 93.5(2) 2_666 2_666
N21 Mn1 N11 93.5(2) . .
N21 Mn1 N11 86.5(2) . 2_666
N21 Mn1 N21 180.0(3) . 2_666
O2M Mn3 N61 86.0(2) . .
O2M Mn3 N13 177.3(2) . .
N60 Mn3 O2M 93.1(2) . .
N60 Mn3 N61 73.4(2) . .
N60 Mn3 N13 86.6(2) . .
N23 Mn3 O2M 86.0(2) . .
N23 Mn3 N61 91.7(2) . .
N23 Mn3 N60 165.1(2) . .
N23 Mn3 N13 95.0(2) . .
N13 Mn3 N61 96.5(2) . .
N33 Mn3 O2M 85.8(2) 2_666 .
N33 Mn3 N61 165.0(2) 2_666 .
N33 Mn3 N60 94.6(2) 2_666 .
N33 Mn3 N23 100.2(2) 2_666 .
N33 Mn3 N13 91.5(2) 2_666 .
O4M Mn5 N25 177.2(2) . 2_666
O4M Mn5 N100 84.4(2) . .
N15 Mn5 O4M 84.8(2) . .
N15 Mn5 N25 92.5(2) . 2_666
N15 Mn5 N100 161.9(2) . .
N15 Mn5 N101 92.4(2) . .
N35 Mn5 O4M 84.9(2) . .
N35 Mn5 N15 101.2(2) . .
N35 Mn5 N25 96.2(3) . 2_666
N35 Mn5 N100 92.2(2) . .
N35 Mn5 N101 165.7(2) . .
N25 Mn5 N100 98.1(2) 2_666 .
N101 Mn5 O4M 92.1(2) . .
N101 Mn5 N25 87.4(2) . 2_666
N101 Mn5 N100 73.5(2) . .
N22 Mn2 N32 89.8(3) 2_666 2_666
N22 Mn2 N41 97.0(3) 2_666 .
N22 Mn2 N12 93.0(3) 2_666 .
N22 Mn2 N40B 168.3(5) 2_666 .
N22 Mn2 N40A 95.8(4) 2_666 .
N22 Mn2 O1MB 85.7(5) 2_666 .
N32 Mn2 N41 94.0(3) 2_666 .
N32 Mn2 N40B 97.9(5) 2_666 .
N32 Mn2 N40A 166.7(5) 2_666 .
N41 Mn2 N40B 73.7(5) . .
N41 Mn2 N40A 73.3(5) . .
N12 Mn2 N32 94.1(3) . 2_666
N12 Mn2 N41 167.1(3) . .
N12 Mn2 N40B 95.2(5) . .
N12 Mn2 N40A 97.7(5) . .
N12 Mn2 O1MB 83.6(7) . .
O1MB Mn2 N32 174.9(5) . 2_666
O1MB Mn2 N41 89.0(7) . .
O1MB Mn2 N40B 86.9(7) . .
O1MA Mn2 N22 174.0(5) . 2_666
O1MA Mn2 N32 85.2(5) . 2_666
O1MA Mn2 N41 86.7(5) . .
O1MA Mn2 N12 84.0(6) . .
O1MA Mn2 N40A 89.8(6) . .
O3M Mn4 N34 176.6(2) . .
N14 Mn4 O3M 85.0(2) . .
N14 Mn4 N24 100.5(2) . .
N14 Mn4 N34 96.1(2) . .
N14 Mn4 N81 91.4(2) . .
N14 Mn4 N80 164.8(2) . .
N24 Mn4 O3M 85.1(2) . .
N24 Mn4 N34 91.5(2) . .
N24 Mn4 N81 165.0(2) . .
N24 Mn4 N80 94.3(2) . .
N81 Mn4 O3M 87.0(2) . .
N81 Mn4 N34 96.2(2) . .
N80 Mn4 O3M 93.1(2) . .
N80 Mn4 N34 86.7(2) . .
N80 Mn4 N81 73.4(2) . .
C31 N31 Mn1 172.0(6) . .
C11 N11 Mn1 170.0(6) . .
C21 N21 Mn1 172.2(6) . .
C4M O4M Mn5 125.5(5) . .
C3M O3M Mn4 125.1(5) . .
C2M O2M Mn3 125.3(5) . .
C14 N14 Mn4 175.8(6) . .
C77 N61 Mn3 123.9(5) . .
C77 N61 C69 119.6(7) . .
C69 N61 Mn3 116.5(5) . .
N31 C31 W3 175.4(6) . .
C24 N24 Mn4 172.5(6) . .
N21 C21 W2 175.4(6) . .
C22 N22 Mn2 159.8(7) . 2_666
C68 N60 Mn3 116.5(5) . .
C60 N60 Mn3 123.1(5) . .
C60 N60 C68 117.4(7) . .
C23 N23 Mn3 177.8(7) . .
C15 N15 Mn5 173.5(7) . .
C13 N13 Mn3 164.4(6) . .
C34 N34 Mn4 164.9(6) . .
N11 C11 W1 175.3(7) . .
C35 N35 Mn5 173.8(6) . .
C33 N33 Mn3 171.5(6) . 2_666
C89 N81 Mn4 117.3(5) . .
C97 N81 Mn4 124.9(6) . .
C97 N81 C89 117.8(7) . .
C80 N80 Mn4 122.9(5) . .
C80 N80 C88 118.7(7) . .
C88 N80 Mn4 116.4(5) . .
N33 C33 W3 179.2(7) . .
C25 N25 Mn5 164.4(6) . 2_666
C100 N100 Mn5 124.5(5) . .
C100 N100 C108 118.1(7) . .
C108 N100 Mn5 117.1(5) . .
N34 C34 W3 175.6(6) . .
N25 C25 W2 175.6(6) . .
N24 C24 W2 178.6(7) . .
C32 N32 Mn2 154.5(7) . 2_666
C117 N101 Mn5 123.6(5) . .
C117 N101 C109 118.0(6) . .
C109 N101 Mn5 117.4(5) . .
N22 C22 W2 174.2(8) . .
N35 C35 W3 176.3(6) . .
N23 C23 W2 178.4(6) . .
N32 C32 W3 173.9(7) . .
N18 C18 W1 179.4(8) . .
N14 C14 W1 175.5(7) . .
N13 C13 W1 174.9(6) . .
C57B N41 Mn2 128.6(10) . .
C57B N41 C49B 114.3(13) . .
C57A N41 Mn2 123.2(10) . .
C57A N41 C49A 119.7(13) . .
C49B N41 Mn2 116.5(8) . .
C49A N41 Mn2 116.9(9) . .
C12 N12 Mn2 161.2(8) . .
N12 C12 W1 172.9(8) . .
N26 C26 W2 178.4(8) . .
N15 C15 W1 178.0(6) . .
N101 C117 C116 123.7(7) . .
N100 C100 C101 123.0(8) . .
N28 C28 W2 178.8(8) . .
N80 C80 C81 122.5(7) . .
N27 C27 W2 177.8(8) . .
N16 C16 W1 177.4(9) . .
N36 C36 W3 179.7(8) . .
N80 C88 C89 115.3(7) . .
N80 C88 C87 120.9(7) . .
C87 C88 C89 123.8(7) . .
N61 C77 C76 123.1(8) . .
C109 C110 C111 121.0(7) . .
N17 C17 W1 178.5(8) . .
N60 C68 C69 114.5(7) . .
N60 C68 C67 121.4(7) . .
C67 C68 C69 124.1(7) . .
N101 C109 C110 121.1(7) . .
N101 C109 C108 115.3(6) . .
C110 C109 C108 123.6(7) . .
N81 C89 C88 115.5(7) . .
N81 C89 C90 121.7(7) . .
C90 C89 C88 122.8(7) . .
N61 C69 C68 116.6(7) . .
N61 C69 C70 120.4(7) . .
C70 C69 C68 123.0(7) . .
N100 C108 C109 115.3(6) . .
N100 C108 C107 122.0(8) . .
C107 C108 C109 122.6(7) . .
N60 C60 C61 124.1(8) . .
C68 C67 C62 121.0(8) . .
N81 C97 C96 124.0(8) . .
C67 C62 C63 119.8(7) . .
C61 C62 C67 115.6(7) . .
C61 C62 C63 124.6(8) . .
C82 C87 C88 120.2(8) . .
N37 C37 W3 176.4(10) . .
C111 C116 C117 119.5(8) . .
N38 C38 W3 178.3(8) . .
C110 C111 C112 120.6(7) . .
C116 C111 C110 116.6(7) . .
C116 C111 C112 122.8(8) . .
C77 C76 C71 119.4(8) . .
C40B N40B Mn2 122.2(19) . .
C40B N40B C48B 121(2) . .
C48B N40B Mn2 116.9(13) . .
C40A N40A Mn2 122.9(14) . .
C40A N40A C48A 120.1(19) . .
C48A N40A Mn2 116.6(13) . .
C87 C82 C81 117.7(8) . .
C87 C82 C83 119.9(8) . .
C81 C82 C83 122.4(8) . .
C60 C61 C62 120.5(8) . .
C69 C70 C71 121.2(8) . .
C62 C63 C64 109.8(7) . .
C65 C63 C62 109.5(7) . .
C65 C63 C64 109.3(8) . .
C66 C63 C62 108.7(8) . .
C66 C63 C65 109.9(8) . .
C66 C63 C64 109.6(9) . .
C89 C90 C91 120.1(8) . .
C91 C96 C97 119.6(8) . .
C80 C81 C82 119.7(8) . .
C76 C71 C70 116.2(8) . .
C76 C71 C72 122.9(8) . .
C70 C71 C72 120.9(8) . .
C108 C107 C102 119.7(8) . .
C90 C91 C92 119.7(9) . .
C96 C91 C90 116.7(8) . .
C96 C91 C92 123.6(9) . .
C82 C83 C84 111.1(8) . .
C86 C83 C82 107.6(8) . .
C86 C83 C84 110.3(9) . .
C85 C83 C82 108.6(8) . .
C85 C83 C86 110.3(8) . .
C85 C83 C84 108.9(9) . .
C100 C101 C102 120.7(9) . .
C50A C51 C52 120.9(10) . .
C56B C51 C52 122.3(12) . .
C56B C51 C50B 118.0(13) . .
C50B C51 C52 119.0(11) . .
C56A C51 C52 122.3(12) . .
C56A C51 C50A 116.0(13) . .
C113 C112 C111 107.6(8) . .
C113 C112 C114 109.9(9) . .
C114 C112 C111 108.7(9) . .
C115 C112 C111 111.8(7) . .
C115 C112 C113 110.6(10) . .
C115 C112 C114 108.4(9) . .
C71 C72 C73 108.5(10) . .
C74 C72 C71 108.8(10) . .
C74 C72 C73 109.3(11) . .
C75 C72 C71 111.1(9) . .
C75 C72 C73 109.8(11) . .
C75 C72 C74 109.2(12) . .
C107 C102 C103 119.2(9) . .
C101 C102 C107 116.5(8) . .
C101 C102 C103 124.3(9) . .
C94 C92 C91 109.3(10) . .
C94 C92 C95 110.0(12) . .
C93 C92 C91 109.8(11) . .
C93 C92 C94 106.7(12) . .
C93 C92 C95 109.6(13) . .
C95 C92 C91 111.3(9) . .
C51 C52 C55A 109.1(11) . .
C51 C52 C54B 108.1(14) . .
C54A C52 C51 107.2(11) . .
C54A C52 C55A 107.1(15) . .
C53A C52 C51 108.5(12) . .
C53A C52 C55A 108.8(16) . .
C53A C52 C54A 115.9(17) . .
C53B C52 C51 111.0(14) . .
C53B C52 C54B 111(2) . .
C53B C52 C55B 117(2) . .
C55B C52 C51 103.7(15) . .
C55B C52 C54B 105(2) . .
C106 C103 C102 108.0(12) . .
C105 C103 C102 108.7(12) . .
C105 C103 C106 108.8(12) . .
C104 C103 C102 110.3(10) . .
C104 C103 C106 110.7(14) . .
C104 C103 C105 110.3(15) . .
C12S O12S C15S 125(2) . .
N40B C40B C41B 123(3) . .
C44A C43A C42A 111.4(18) . .
C44A C43A C46A 108(2) . .
C44A C43A C45A 107.2(19) . .
C46A C43A C42A 105.1(17) . .
C46A C43A C45A 116(2) . .
C45A C43A C42A 108.9(15) . .
N41 C57B C56B 127.8(18) . .
N40A C40A C41A 119.1(18) . .
C42A C47A C48A 119.5(17) . .
N41 C57A C56A 121.1(17) . .
N41 C49B C48B 115.1(13) . .
C50B C49B N41 120.6(15) . .
C50B C49B C48B 124.1(15) . .
C42B C47B C48B 117.8(17) . .
N41 C49A C48A 117.1(13) . .
C50A C49A N41 120.8(16) . .
C50A C49A C48A 122.1(15) . .
N40B C48B C49B 117.3(15) . .
N40B C48B C47B 122.3(17) . .
C47B C48B C49B 120.5(15) . .
C49A C50A C51 119.4(15) . .
C47A C42A C43A 120.5(17) . .
C41A C42A C43A 121.1(18) . .
C41A C42A C47A 118.5(16) . .
C51 C56B C57B 118.2(16) . .
N40A C48A C47A 119.4(18) . .
N40A C48A C49A 115.9(15) . .
C47A C48A C49A 124.5(15) . .
C49B C50B C51 119.5(16) . .
C42A C41A C40A 122.5(17) . .
C47B C42B C41B 117.8(18) . .
C47B C42B C43B 121.2(19) . .
C41B C42B C43B 121(2) . .
C42B C41B C40B 117(2) . .
C42B C43B C45B 99(2) . .
C46B C43B C42B 113(3) . .
C46B C43B C44B 127(3) . .
C46B C43B C45B 98(4) . .
C44B C43B C42B 116(2) . .
C44B C43B C45B 93(3) . .
C51 C56A C57A 121.6(18) . .
C1MB O1MB Mn2 127.8(19) . .
C1MA O1MA Mn2 122.3(17) . .
O12S C12S C13S 111(2) . .
O12S C12S C14S 108(2) . .
C13S C12S C14S 116(3) . .
O12S C15S C16S 109.8(17) . .
O12S C15S C17S 120(2) . .
C16S C15S C17S 111.4(17) . .

loop_
_geom_bond_atom_site_label_1
_geom_bond_atom_site_label_2
_geom_bond_distance
_geom_bond_site_symmetry_2
W2 C21 2.164(7) .
W2 C25 2.167(8) .
W2 C24 2.140(8) .
W2 C22 2.164(8) .
W2 C23 2.157(8) .
W2 C26 2.132(8) .
W2 C28 2.172(8) .
W2 C27 2.186(9) .
W1 C11 2.154(7) .
W1 C18 2.157(7) .
W1 C14 2.152(9) .
W1 C13 2.170(8) .
W1 C12 2.159(9) .
W1 C15 2.161(8) .
W1 C16 2.163(8) .
W1 C17 2.158(9) .
W3 C31 2.162(7) .
W3 C33 2.158(8) .
W3 C34 2.189(8) .
W3 C35 2.147(7) .
W3 C32 2.145(8) .
W3 C36 2.148(9) .
W3 C37 2.180(9) .
W3 C38 2.148(9) .
Mn1 N31 2.184(6) .
Mn1 N31 2.184(6) 2_666
Mn1 N11 2.199(6) 2_666
Mn1 N11 2.199(6) .
Mn1 N21 2.188(6) .
Mn1 N21 2.188(6) 2_666
Mn3 O2M 2.227(6) .
Mn3 N61 2.243(6) .
Mn3 N60 2.224(6) .
Mn3 N23 2.164(7) .
Mn3 N13 2.242(7) .
Mn3 N33 2.163(7) 2_666
Mn5 O4M 2.238(6) .
Mn5 N15 2.172(7) .
Mn5 N35 2.167(7) .
Mn5 N25 2.238(7) 2_666
Mn5 N100 2.240(6) .
Mn5 N101 2.212(6) .
Mn2 N22 2.169(7) 2_666
Mn2 N32 2.178(7) 2_666
Mn2 N41 2.227(7) .
Mn2 N12 2.173(7) .
Mn2 N40B 2.316(19) .
Mn2 N40A 2.303(19) .
Mn2 O1MB 2.173(18) .
Mn2 O1MA 2.169(18) .
Mn4 O3M 2.243(6) .
Mn4 N14 2.159(7) .
Mn4 N24 2.170(7) .
Mn4 N34 2.261(7) .
Mn4 N81 2.232(6) .
Mn4 N80 2.212(6) .
N31 C31 1.124(9) .
N11 C11 1.140(9) .
N21 C21 1.129(9) .
O4M C4M 1.440(10) .
O3M C3M 1.430(10) .
O2M C2M 1.427(10) .
N14 C14 1.136(10) .
N61 C77 1.324(10) .
N61 C69 1.336(10) .
N24 C24 1.156(9) .
N22 C22 1.143(10) .
N60 C68 1.355(10) .
N60 C60 1.311(10) .
N23 C23 1.134(9) .
N15 C15 1.135(9) .
N13 C13 1.144(9) .
N34 C34 1.122(9) .
N35 C35 1.142(9) .
N33 C33 1.145(10) .
N81 C89 1.329(10) .
N81 C97 1.324(10) .
N80 C80 1.337(10) .
N80 C88 1.352(10) .
N25 C25 1.150(10) .
N100 C100 1.333(10) .
N100 C108 1.347(9) .
N32 C32 1.166(10) .
N101 C117 1.325(10) .
N101 C109 1.355(9) .
C18 N18 1.139(10) .
N41 C57B 1.247(19) .
N41 C57A 1.29(2) .
N41 C49B 1.445(17) .
N41 C49A 1.385(16) .
N12 C12 1.143(11) .
N36 C36 1.142(10) .
C26 N26 1.163(10) .
C117 C116 1.382(11) .
N28 C28 1.133(10) .
C100 C101 1.363(12) .
C80 C81 1.368(11) .
N16 C16 1.142(11) .
C27 N27 1.139(10) .
C88 C89 1.495(11) .
C88 C87 1.387(11) .
C77 C76 1.383(11) .
C110 C109 1.377(11) .
C110 C111 1.397(12) .
C17 N17 1.162(12) .
C68 C69 1.492(11) .
C68 C67 1.368(11) .
C109 C108 1.496(11) .
C89 C90 1.396(11) .
C69 C70 1.384(11) .
C108 C107 1.375(11) .
C60 C61 1.350(11) .
C67 C62 1.391(11) .
C97 C96 1.383(12) .
C62 C61 1.382(11) .
C62 C63 1.536(11) .
C87 C82 1.380(11) .
C37 N37 1.116(11) .
C116 C111 1.382(11) .
C38 N38 1.149(11) .
C111 C112 1.540(11) .
C76 C71 1.387(12) .
N40B C40B 1.24(4) .
N40B C48B 1.32(2) .
N40A C40A 1.32(3) .
N40A C48A 1.34(2) .
C65 C63 1.534(12) .
C82 C81 1.388(12) .
C82 C83 1.543(12) .
C70 C71 1.409(12) .
C63 C66 1.528(14) .
C63 C64 1.558(13) .
C90 C91 1.404(12) .
C96 C91 1.367(13) .
C86 C83 1.526(14) .
C71 C72 1.526(12) .
C85 C83 1.513(14) .
C107 C102 1.415(13) .
C113 C112 1.533(15) .
C91 C92 1.532(13) .
C83 C84 1.545(13) .
C101 C102 1.376(13) .
O6S C6S 1.40(2) .
C51 C52 1.570(13) .
C51 C50A 1.43(2) .
C51 C56B 1.34(2) .
C51 C50B 1.41(2) .
C51 C56A 1.36(2) .
C112 C114 1.533(16) .
C112 C115 1.510(13) .
O10S C10S 1.473(19) .
C72 C73 1.546(18) .
C72 C74 1.525(18) .
C72 C75 1.518(15) .
C102 C103 1.561(13) .
C92 C94 1.521(18) .
C92 C93 1.51(2) .
C92 C95 1.522(16) .
C52 C55A 1.60(2) .
C52 C54A 1.57(2) .
C52 C53A 1.46(2) .
C52 C54B 1.58(3) .
C52 C53B 1.48(3) .
C52 C55B 1.56(4) .
O9S C9S 1.51(2) .
C106 C103 1.53(2) .
C103 C105 1.530(16) .
C103 C104 1.509(17) .
O5S C5S 1.437(14) .
O12S C12S 1.402(10) .
O12S C15S 1.448(7) .
C40B C41B 1.44(4) .
C43A C42A 1.56(2) .
C43A C44A 1.48(3) .
C43A C46A 1.48(3) .
C43A C45A 1.52(3) .
C57B C56B 1.39(3) .
C40A C41A 1.40(2) .
C47A C42A 1.34(3) .
C47A C48A 1.42(2) .
C57A C56A 1.42(3) .
C49B C48B 1.50(2) .
C49B C50B 1.36(2) .
C11S O11S 1.39(5) .
C47B C48B 1.43(2) .
C47B C42B 1.39(3) .
C49A C50A 1.38(2) .
C49A C48A 1.49(3) .
C42A C41A 1.32(2) .
C42B C41B 1.42(3) .
C42B C43B 1.51(3) .
C43B C46B 1.28(4) .
C43B C44B 1.42(4) .
C43B C45B 1.61(4) .
O1MB C1MB 1.36(4) .
O1MA C1MA 1.45(3) .
C12S C13S 1.478(10) .
C12S C14S 1.491(10) .
C16S C15S 1.489(10) .
C17S C15S 1.499(9) .
O7S C7S 1.436(18) .
O8S C8S 1.465(19) .
O3S C3S 1.15(6) .
O2S C2S 1.44(7) .
O1S C1S 1.38(2) .
O4S C4S 1.42(2) .
